data_7003382
loop_
_publ_author_name
'Bould, Jonathan'
'Laromaine, Anna'
'Bullen, Neil J.'
'Vi\~nas, Clara'
'Thornton-Pett, Mark'
'Sillanp\"a\"a, Reijo'
'Kivek\"as, Raikko'
'Kennedy, John D.'
'Teixidor, Francesc'

_publ_section_title
;
 Borane reaction chemistry. Alkyne insertion reactions into
 boron-containing clusters. Products from the thermolysis of
 [6,9-(2-HC&#xE002;C--C5H4N)2-arachno-B10H12]
;
_journal_issue 12
_journal_name_full 'Dalton Transactions'
_journal_page_first 1552
_journal_page_last 1563
_journal_paper_doi 10.1039/b715845a
_journal_year 2008
_chemical_formula_moiety 'C7 H17 B10 N'
_chemical_formula_sum 'C7 H17 B10 N'
_chemical_formula_weight 223.32
_chemical_name_systematic
;
?
;
_space_group_IT_number 14
_symmetry_cell_setting monoclinic
_symmetry_space_group_name_Hall '-P 2ybc'
_symmetry_space_group_name_H-M 'P 1 21/c 1'
_atom_sites_solution_hydrogens geom
_atom_sites_solution_primary direct
_atom_sites_solution_secondary difmap
_audit_creation_method SHELXL-97
_cell_angle_alpha 90.00
_cell_angle_beta 100.977(2)
_cell_angle_gamma 90.00
_cell_formula_units_Z 4
_cell_length_a 7.24630(10)
_cell_length_b 19.2570(5)
_cell_length_c 9.4835(2)
_cell_measurement_temperature 100(2)
_cell_volume 1299.13(5)
_computing_cell_refinement 'DENZO-SMN (Otwinowski & Minor, 1996)'
_computing_data_collection 'COLLECT (Nonius, 1999)'
_computing_data_reduction 'DENZO-SMN (Otwinowski & Minor, 1996)'
_computing_molecular_graphics 'ORTEP3 for Windows (Farrugia, 1997)'
_computing_publication_material 'WC (Thornton-Pett, 2000)'
_computing_structure_refinement 'SHELXL-97 (Sheldrick, 1997)'
_computing_structure_solution 'SHELXS-97 (Sheldrick, 1990)'
_diffrn_ambient_temperature 100(2)
_diffrn_detector_area_resol_mean 9.091
_diffrn_measured_fraction_theta_full 0.973
_diffrn_measured_fraction_theta_max 0.973
_diffrn_measurement_device_type 'Nonius KappaCCD area detector diffractometer'
_diffrn_measurement_method
;
Detector set at 30mm from sample with different 2theta offsets
1 degree phi exposures for chi=0 degree settings
1 degree omega exposures for chi=90 degree settings
;
_diffrn_radiation_monochromator graphite
_diffrn_radiation_source 'fine-focus sealed tube'
_diffrn_radiation_type MoK\a
_diffrn_radiation_wavelength 0.71073
_diffrn_reflns_av_R_equivalents 0.0438
_diffrn_reflns_av_sigmaI/netI 0.0238
_diffrn_reflns_limit_h_max 8
_diffrn_reflns_limit_h_min -8
_diffrn_reflns_limit_k_max 23
_diffrn_reflns_limit_k_min -23
_diffrn_reflns_limit_l_max 11
_diffrn_reflns_limit_l_min -11
_diffrn_reflns_number 18848
_diffrn_reflns_theta_full 26.00
_diffrn_reflns_theta_max 26.00
_diffrn_reflns_theta_min 4.06
_exptl_absorpt_coefficient_mu 0.054
_exptl_absorpt_correction_T_max 0.9849
_exptl_absorpt_correction_T_min 0.9665
_exptl_absorpt_correction_type multi-scan
_exptl_absorpt_process_details
;
Using multiple and symmetry-related data measurements via the program SORTAV
See R.H. Blessing, Acta Cryst (1995), A51, 33-38
;
_exptl_crystal_colour colourless
_exptl_crystal_density_diffrn 1.142
_exptl_crystal_density_method 'not measured'
_exptl_crystal_description prism
_exptl_crystal_F_000 464
_exptl_crystal_size_max 0.63
_exptl_crystal_size_mid 0.36
_exptl_crystal_size_min 0.28
_refine_diff_density_max 0.572
_refine_diff_density_min -0.212
_refine_diff_density_rms 0.055
_refine_ls_extinction_method none
_refine_ls_goodness_of_fit_ref 1.079
_refine_ls_hydrogen_treatment mixed
_refine_ls_matrix_type full
_refine_ls_number_parameters 207
_refine_ls_number_reflns 2481
_refine_ls_number_restraints 0
_refine_ls_restrained_S_all 1.079
_refine_ls_R_factor_all 0.0882
_refine_ls_R_factor_gt 0.0856
_refine_ls_shift/su_max 0.000
_refine_ls_shift/su_mean 0.000
_refine_ls_structure_factor_coef Fsqd
_refine_ls_weighting_details 'calc w=1/[\s^2^(Fo^2^)+(0.0807P)^2^+1.7174P] where P=(Fo^2^+2Fc^2^)/3'
_refine_ls_weighting_scheme calc
_refine_ls_wR_factor_gt 0.2058
_refine_ls_wR_factor_ref 0.2077
_reflns_number_gt 2372
_reflns_number_total 2481
_reflns_threshold_expression >2sigma(I)
_cod_data_source_file b715845a.txt
_cod_data_source_block jb1123
_cod_original_sg_symbol_H-M P21/c
_cod_database_code 7003382

loop_
_symmetry_equiv_pos_as_xyz
'x, y, z'
'-x, y+1/2, -z+1/2'
'-x, -y, -z'
'x, -y-1/2, z-1/2'

loop_
_atom_site_label
_atom_site_type_symbol
_atom_site_fract_x
_atom_site_fract_y
_atom_site_fract_z
_atom_site_U_iso_or_equiv
_atom_site_adp_type
_atom_site_occupancy
_atom_site_symmetry_multiplicity
_atom_site_calc_flag
_atom_site_refinement_flags
_atom_site_disorder_assembly
_atom_site_disorder_group
N73 N 0.3536(3) 0.38825(10) 0.0885(2) 0.0308(5) Uani 1 1 d . . .
C74 C 0.3181(4) 0.42431(13) 0.2030(3) 0.0370(6) Uani 1 1 d . . .
H74 H 0.2072 0.4515 0.1947 0.044 Uiso 1 1 calc R . .
C7 C 0.3407(3) 0.33555(13) -0.1485(3) 0.0332(6) Uani 1 1 d . . .
B8 B 0.2284(4) 0.38741(14) -0.0617(3) 0.0308(6) Uani 1 1 d . . .
H89 H 0.087(4) 0.3573(15) -0.058(3) 0.038(7) Uiso 1 1 d . . .
C75 C 0.4444(4) 0.42132(14) 0.3321(3) 0.0422(7) Uani 1 1 d . . .
H75 H 0.4199 0.4453 0.4142 0.051 Uiso 1 1 calc R . .
C72 C 0.5056(4) 0.34854(13) 0.0951(3) 0.0367(6) Uani 1 1 d . . .
C71 C 0.5104(4) 0.30941(14) -0.0417(3) 0.0384(6) Uani 1 1 d . . .
H71A H 0.5012 0.2588 -0.0266 0.046 Uiso 1 1 calc R . .
H71B H 0.6282 0.3192 -0.0765 0.046 Uiso 1 1 calc R . .
C76 C 0.6056(4) 0.38306(15) 0.3393(3) 0.0484(7) Uani 1 1 d . . .
H76 H 0.6963 0.3822 0.4260 0.058 Uiso 1 1 calc R . .
B9 B -0.0249(4) 0.39167(15) -0.1270(3) 0.0359(6) Uani 1 1 d . . .
H80 H -0.133(5) 0.4134(18) -0.067(3) 0.056(9) Uiso 1 1 d . . .
C77 C 0.6376(4) 0.34583(16) 0.2218(3) 0.0465(7) Uani 1 1 d . . .
H77 H 0.7484 0.3188 0.2277 0.056 Uiso 1 1 calc R . .
B5 B -0.0329(4) 0.40982(17) -0.3074(3) 0.0393(7) Uani 1 1 d . . .
H85 H -0.168(5) 0.4380(19) -0.363(4) 0.064(10) Uiso 1 1 d . . .
B4 B 0.1338(4) 0.45530(15) -0.1777(3) 0.0361(6) Uani 1 1 d . . .
H79 H 0.124(4) 0.5114(17) -0.138(3) 0.054(9) Uiso 1 1 d . . .
B3 B 0.3559(4) 0.42064(16) -0.1923(3) 0.0389(7) Uani 1 1 d . . .
H88 H 0.490(5) 0.4493(18) -0.150(4) 0.056(9) Uiso 1 1 d . . .
B1 B 0.1865(4) 0.43097(17) -0.3495(3) 0.0387(7) Uani 1 1 d . . .
H81 H 0.196(4) 0.4695(15) -0.430(3) 0.041(7) Uiso 1 1 d . . .
B11 B 0.1890(5) 0.28737(16) -0.2613(3) 0.0401(7) Uani 1 1 d . . .
H86 H 0.204(5) 0.240(2) -0.285(4) 0.060(10) Uiso 1 1 d . . .
H101 H 0.039(5) 0.2851(18) -0.182(4) 0.061(10) Uiso 1 1 d . . .
B6 B 0.0876(5) 0.34764(17) -0.3981(3) 0.0418(7) Uani 1 1 d . . .
H83 H 0.041(5) 0.336(2) -0.513(4) 0.080(12) Uiso 1 1 d . . .
B10 B -0.0524(4) 0.32161(17) -0.2718(4) 0.0428(7) Uani 1 1 d . . .
H84 H -0.199(5) 0.2958(19) -0.314(4) 0.064(10) Uiso 1 1 d . . .
B2 B 0.3296(4) 0.35565(17) -0.3223(3) 0.0389(7) Uani 1 1 d . . .
H87 H 0.453(4) 0.3399(16) -0.372(3) 0.043(8) Uiso 1 1 d . . .

loop_
_atom_site_aniso_label
_atom_site_aniso_U_11
_atom_site_aniso_U_22
_atom_site_aniso_U_33
_atom_site_aniso_U_23
_atom_site_aniso_U_13
_atom_site_aniso_U_12
N73 0.0342(11) 0.0256(9) 0.0296(10) 0.0053(8) -0.0018(8) -0.0058(8)
C74 0.0389(14) 0.0340(13) 0.0380(14) 0.0042(10) 0.0067(11) -0.0020(10)
C7 0.0323(12) 0.0309(12) 0.0361(13) 0.0069(10) 0.0060(10) 0.0036(9)
B8 0.0330(14) 0.0286(13) 0.0293(13) 0.0016(10) 0.0024(10) -0.0005(10)
C75 0.0562(17) 0.0367(14) 0.0326(13) -0.0004(10) 0.0052(12) -0.0068(12)
C72 0.0373(13) 0.0367(13) 0.0358(13) 0.0080(10) 0.0064(10) -0.0020(10)
C71 0.0372(14) 0.0380(13) 0.0403(14) 0.0061(11) 0.0078(11) 0.0078(11)
C76 0.0487(16) 0.0468(16) 0.0402(15) 0.0055(12) -0.0159(12) -0.0051(13)
B9 0.0278(13) 0.0382(15) 0.0391(15) -0.0021(12) -0.0002(11) 0.0021(11)
C77 0.0385(15) 0.0493(16) 0.0471(16) 0.0078(13) -0.0040(12) 0.0068(12)
B5 0.0359(15) 0.0409(15) 0.0380(15) -0.0045(12) -0.0010(12) 0.0087(12)
B4 0.0401(15) 0.0332(14) 0.0326(14) -0.0012(11) 0.0008(11) -0.0024(12)
B3 0.0393(16) 0.0391(15) 0.0379(15) 0.0092(12) 0.0063(12) -0.0009(12)
B1 0.0399(16) 0.0440(16) 0.0300(14) 0.0030(12) 0.0013(11) 0.0074(12)
B11 0.0440(17) 0.0367(15) 0.0395(16) -0.0034(12) 0.0081(13) 0.0071(13)
B6 0.0436(17) 0.0437(16) 0.0341(15) -0.0081(13) -0.0030(12) 0.0096(13)
B10 0.0364(16) 0.0416(16) 0.0466(17) -0.0110(14) -0.0018(13) 0.0003(13)
B2 0.0400(16) 0.0442(16) 0.0333(14) 0.0062(12) 0.0092(12) 0.0098(13)

loop_
_atom_type_symbol
_atom_type_description
_atom_type_scat_dispersion_real
_atom_type_scat_dispersion_imag
_atom_type_scat_source
C C 0.0033 0.0016 'International Tables Vol C Tables 4.2.6.8 and 6.1.1.4'
H H 0.0000 0.0000 'International Tables Vol C Tables 4.2.6.8 and 6.1.1.4'
B B 0.0013 0.0007 'International Tables Vol C Tables 4.2.6.8 and 6.1.1.4'
N N 0.0061 0.0033 'International Tables Vol C Tables 4.2.6.8 and 6.1.1.4'

loop_
_geom_angle_atom_site_label_1
_geom_angle_atom_site_label_2
_geom_angle_atom_site_label_3
_geom_angle
_geom_angle_site_symmetry_1
_geom_angle_site_symmetry_3
_geom_angle_publ_flag
C72 N73 C74 122.5(2) . . ?
C72 N73 B8 112.0(2) . . ?
C74 N73 B8 125.5(2) . . ?
N73 C74 C75 119.6(2) . . ?
N73 C74 H74 120.2 . . ?
C75 C74 H74 120.2 . . ?
C71 C7 B8 106.7(2) . . ?
C71 C7 B11 126.5(2) . . ?
B8 C7 B11 109.8(2) . . ?
C71 C7 B2 127.6(2) . . ?
B8 C7 B2 115.12(19) . . ?
B11 C7 B2 66.11(19) . . ?
C71 C7 B3 113.6(2) . . ?
B8 C7 B3 65.76(17) . . ?
B11 C7 B3 116.5(2) . . ?
B2 C7 B3 62.05(17) . . ?
N73 B8 C7 102.4(2) . . ?
N73 B8 B4 131.5(2) . . ?
C7 B8 B4 108.4(2) . . ?
N73 B8 B3 110.2(2) . . ?
C7 B8 B3 59.50(16) . . ?
B4 B8 B3 59.70(16) . . ?
N73 B8 B9 133.9(2) . . ?
C7 B8 B9 115.3(2) . . ?
B4 B8 B9 60.50(16) . . ?
B3 B8 B9 111.5(2) . . ?
N73 B8 H89 110.0(14) . . ?
C7 B8 H89 103.6(14) . . ?
B4 B8 H89 98.3(14) . . ?
B3 B8 H89 139.0(14) . . ?
B9 B8 H89 37.8(14) . . ?
C76 C75 C74 118.7(3) . . ?
C76 C75 H75 120.7 . . ?
C74 C75 H75 120.7 . . ?
N73 C72 C77 119.3(2) . . ?
N73 C72 C71 113.6(2) . . ?
C77 C72 C71 127.0(2) . . ?
C72 C71 C7 105.0(2) . . ?
C72 C71 H71A 110.7 . . ?
C7 C71 H71A 110.7 . . ?
C72 C71 H71B 110.7 . . ?
C7 C71 H71B 110.7 . . ?
H71A C71 H71B 108.8 . . ?
C75 C76 C77 120.7(2) . . ?
C75 C76 H76 119.6 . . ?
C77 C76 H76 119.6 . . ?
B5 B9 B4 60.32(17) . . ?
B5 B9 B8 100.7(2) . . ?
B4 B9 B8 58.04(15) . . ?
B5 B9 B10 56.92(17) . . ?
B4 B9 B10 105.8(2) . . ?
B8 B9 B10 99.97(19) . . ?
B5 B9 H89 124.3(14) . . ?
B4 B9 H89 97.3(14) . . ?
B8 B9 H89 39.3(14) . . ?
B10 B9 H89 88.1(14) . . ?
B5 B9 H80 121.5(17) . . ?
B4 B9 H80 114.8(17) . . ?
B8 B9 H80 126.6(17) . . ?
B10 B9 H80 129.3(17) . . ?
H89 B9 H80 114(2) . . ?
C76 C77 C72 119.0(3) . . ?
C76 C77 H77 120.5 . . ?
C72 C77 H77 120.5 . . ?
B9 B5 B10 66.49(19) . . ?
B9 B5 B1 114.1(2) . . ?
B10 B5 B1 112.3(2) . . ?
B9 B5 B4 61.80(17) . . ?
B10 B5 B4 114.5(2) . . ?
B1 B5 B4 61.28(17) . . ?
B9 B5 B6 114.2(2) . . ?
B10 B5 B6 60.51(19) . . ?
B1 B5 B6 60.19(18) . . ?
B4 B5 B6 109.4(2) . . ?
B9 B5 H85 114.5(17) . . ?
B10 B5 H85 117.1(18) . . ?
B1 B5 H85 120.6(18) . . ?
B4 B5 H85 119.3(18) . . ?
B6 B5 H85 122.6(18) . . ?
B8 B4 B3 61.17(16) . . ?
B8 B4 B5 101.5(2) . . ?
B3 B4 B5 105.5(2) . . ?
B8 B4 B1 104.3(2) . . ?
B3 B4 B1 58.68(17) . . ?
B5 B4 B1 58.73(17) . . ?
B8 B4 B9 61.47(16) . . ?
B3 B4 B9 113.5(2) . . ?
B5 B4 B9 57.88(17) . . ?
B1 B4 B9 108.6(2) . . ?
B8 B4 H79 122.1(16) . . ?
B3 B4 H79 119.5(16) . . ?
B5 B4 H79 127.8(16) . . ?
B1 B4 H79 125.3(16) . . ?
B9 B4 H79 117.8(16) . . ?
C7 B3 B2 58.42(16) . . ?
C7 B3 B1 104.5(2) . . ?
B2 B3 B1 60.98(18) . . ?
C7 B3 B4 104.0(2) . . ?
B2 B3 B4 110.3(2) . . ?
B1 B3 B4 61.58(17) . . ?
C7 B3 B8 54.74(15) . . ?
B2 B3 B8 103.3(2) . . ?
B1 B3 B8 104.9(2) . . ?
B4 B3 B8 59.13(16) . . ?
C7 B3 H88 118.6(17) . . ?
B2 B3 H88 125.4(17) . . ?
B1 B3 H88 131.9(17) . . ?
B4 B3 H88 121.5(17) . . ?
B8 B3 H88 116.7(17) . . ?
B3 B1 B5 107.3(2) . . ?
B3 B1 B2 59.20(17) . . ?
B5 B1 B2 107.8(2) . . ?
B3 B1 B6 107.5(2) . . ?
B5 B1 B6 60.92(18) . . ?
B2 B1 B6 59.74(18) . . ?
B3 B1 B4 59.74(17) . . ?
B5 B1 B4 59.99(17) . . ?
B2 B1 B4 107.4(2) . . ?
B6 B1 B4 108.9(2) . . ?
B3 B1 H81 123.7(16) . . ?
B5 B1 H81 120.2(15) . . ?
B2 B1 H81 123.4(16) . . ?
B6 B1 H81 120.7(16) . . ?
B4 B1 H81 121.1(16) . . ?
C7 B11 B6 103.5(2) . . ?
C7 B11 B2 57.37(16) . . ?
B6 B11 B2 58.66(18) . . ?
C7 B11 B10 109.7(2) . . ?
B6 B11 B10 58.55(18) . . ?
B2 B11 B10 107.8(2) . . ?
C7 B11 H86 127(2) . . ?
B6 B11 H86 120(2) . . ?
B2 B11 H86 121(2) . . ?
B10 B11 H86 119(2) . . ?
C7 B11 H101 98.9(14) . . ?
B6 B11 H101 98.7(14) . . ?
B2 B11 H101 135.5(14) . . ?
B10 B11 H101 40.3(14) . . ?
H86 B11 H101 103(3) . . ?
B2 B6 B1 59.87(18) . . ?
B2 B6 B10 113.4(2) . . ?
B1 B6 B10 109.3(2) . . ?
B2 B6 B11 61.58(17) . . ?
B1 B6 B11 107.9(2) . . ?
B10 B6 B11 62.50(19) . . ?
B2 B6 B5 106.3(2) . . ?
B1 B6 B5 58.89(17) . . ?
B10 B6 B5 58.31(18) . . ?
B11 B6 B5 104.8(2) . . ?
B2 B6 H83 121(2) . . ?
B1 B6 H83 118(2) . . ?
B10 B6 H83 120(2) . . ?
B11 B6 H83 126(2) . . ?
B5 B6 H83 121(2) . . ?
B5 B10 B6 61.18(19) . . ?
B5 B10 B11 104.3(2) . . ?
B6 B10 B11 58.94(17) . . ?
B5 B10 B9 56.59(16) . . ?
B6 B10 B9 106.9(2) . . ?
B11 B10 B9 104.2(2) . . ?
B5 B10 H101 130.9(17) . . ?
B6 B10 H101 109.4(17) . . ?
B11 B10 H101 50.6(16) . . ?
B9 B10 H101 86.4(17) . . ?
B5 B10 H84 116.7(18) . . ?
B6 B10 H84 118.9(17) . . ?
B11 B10 H84 130.6(18) . . ?
B9 B10 H84 120.7(17) . . ?
H101 B10 H84 110(2) . . ?
C7 B2 B3 59.52(16) . . ?
C7 B2 B6 103.7(2) . . ?
B3 B2 B6 108.5(2) . . ?
C7 B2 B1 104.4(2) . . ?
B3 B2 B1 59.82(17) . . ?
B6 B2 B1 60.39(17) . . ?
C7 B2 B11 56.51(16) . . ?
B3 B2 B11 106.6(2) . . ?
B6 B2 B11 59.75(18) . . ?
B1 B2 B11 106.8(2) . . ?
C7 B2 H87 116.9(15) . . ?
B3 B2 H87 119.9(15) . . ?
B6 B2 H87 127.6(15) . . ?
B1 B2 H87 130.4(15) . . ?
B11 B2 H87 118.2(15) . . ?

loop_
_geom_bond_atom_site_label_1
_geom_bond_atom_site_label_2
_geom_bond_distance
_geom_bond_site_symmetry_2
_geom_bond_publ_flag
N73 C72 1.332(3) . ?
N73 C74 1.354(3) . ?
N73 B8 1.536(3) . ?
C74 C75 1.383(4) . ?
C74 H74 0.9500 . ?
C7 C71 1.522(3) . ?
C7 B8 1.610(4) . ?
C7 B11 1.663(4) . ?
C7 B2 1.679(4) . ?
C7 B3 1.699(4) . ?
B8 B4 1.761(4) . ?
B8 B3 1.798(4) . ?
B8 B9 1.824(4) . ?
B8 H89 1.19(3) . ?
C75 C76 1.372(4) . ?
C75 H75 0.9500 . ?
C72 C77 1.387(4) . ?
C72 C71 1.507(4) . ?
C71 H71A 0.9900 . ?
C71 H71B 0.9900 . ?
C76 C77 1.381(4) . ?
C76 H76 0.9500 . ?
B9 B5 1.737(4) . ?
B9 B4 1.807(4) . ?
B9 B10 1.908(4) . ?
B9 H89 1.15(3) . ?
B9 H80 1.13(3) . ?
C77 H77 0.9500 . ?
B5 B10 1.743(5) . ?
B5 B1 1.758(5) . ?
B5 B4 1.781(4) . ?
B5 B6 1.795(4) . ?
B5 H85 1.15(4) . ?
B4 B3 1.772(4) . ?
B4 B1 1.804(4) . ?
B4 H79 1.15(3) . ?
B3 B2 1.741(5) . ?
B3 B1 1.752(4) . ?
B3 H88 1.12(3) . ?
B1 B2 1.773(4) . ?
B1 B6 1.782(5) . ?
B1 H81 1.08(3) . ?
B11 B6 1.791(4) . ?
B11 B2 1.823(5) . ?
B11 B10 1.854(4) . ?
B11 H86 0.95(4) . ?
B11 H101 1.43(3) . ?
B6 B2 1.771(4) . ?
B6 B10 1.783(5) . ?
B6 H83 1.10(4) . ?
B10 H101 1.20(4) . ?
B10 H84 1.17(4) . ?
B2 H87 1.13(3) . ?
